data_4505814
loop_
_publ_author_name
'Luo, Tzy-Jiun M.'
'Palmore, G. Tayhas R.'

_publ_section_title
;
 Engineering Crystalline Architecture with Supramolecular Tapes:&#x2009;
 Studies on Secondary Donor&#x2212;Acceptor Interactions in Cocrystals of
 the Cyclic Dipeptide of Glycine
;
_journal_issue 5
_journal_name_full 'Crystal Growth &amp; Design'
_journal_page_first 337
_journal_paper_doi 10.1021/cg025535d
_journal_volume 2
_journal_year 2002
_chemical_formula_sum 'C18 H14 Cl4 N2 O6'
_chemical_formula_weight 496.12
_chemical_name_systematic
;
 diketopiperazine + 2,5-dichlorobenzoic acid
;
_space_group_IT_number 14
_symmetry_cell_setting monoclinic
_symmetry_space_group_name_Hall '-P 2yn'
_symmetry_space_group_name_H-M 'P 1 21/n 1'
_atom_sites_solution_hydrogens geom
_atom_sites_solution_primary direct
_atom_sites_solution_secondary difmap
_audit_creation_method SHELXL-97
_cell_angle_alpha 90.00
_cell_angle_beta 90.7800(10)
_cell_angle_gamma 90.00
_cell_formula_units_Z 2
_cell_length_a 3.8469(2)
_cell_length_b 6.1731(4)
_cell_length_c 40.630(3)
_cell_measurement_temperature 90(2)
_cell_volume 964.76(11)
_computing_cell_refinement 'Bruker SAINT'
_computing_data_collection 'Bruker SMART'
_computing_data_reduction 'Bruker SAINT'
_computing_molecular_graphics 'SHELXTL 5.03, XP (Sheldrick, 1994)'
_computing_publication_material 'SHELXL-97 (Sheldrick, 1997)'
_computing_structure_refinement 'SHELXL-97 (Sheldrick, 1997)'
_computing_structure_solution 'SHELXS-97 (Sheldrick, 1990)'
_diffrn_ambient_temperature 90(2)
_diffrn_measured_fraction_theta_full 0.947
_diffrn_measured_fraction_theta_max 0.947
_diffrn_measurement_device_type 'Bruker SMART 1000'
_diffrn_measurement_method \w
_diffrn_radiation_monochromator graphite
_diffrn_radiation_source 'normal-focus sealed tube'
_diffrn_radiation_type MoK\a
_diffrn_radiation_wavelength 0.71073
_diffrn_reflns_av_R_equivalents 0.0505
_diffrn_reflns_av_sigmaI/netI 0.0691
_diffrn_reflns_limit_h_max 5
_diffrn_reflns_limit_h_min -5
_diffrn_reflns_limit_k_max 6
_diffrn_reflns_limit_k_min -9
_diffrn_reflns_limit_l_max 58
_diffrn_reflns_limit_l_min -56
_diffrn_reflns_number 8910
_diffrn_reflns_theta_full 31.46
_diffrn_reflns_theta_max 31.46
_diffrn_reflns_theta_min 1.00
_diffrn_standards_decay_% <0.1
_diffrn_standards_number '50 frames remeasured'
_exptl_absorpt_coefficient_mu 0.655
_exptl_absorpt_correction_T_max 0.9743
_exptl_absorpt_correction_T_min 0.8801
_exptl_absorpt_correction_type none
_exptl_crystal_colour yellow
_exptl_crystal_density_diffrn 1.708
_exptl_crystal_density_method 'not measured'
_exptl_crystal_description block
_exptl_crystal_F_000 504
_exptl_crystal_size_max 0.20
_exptl_crystal_size_mid 0.08
_exptl_crystal_size_min 0.04
_refine_diff_density_max 0.498
_refine_diff_density_min -0.498
_refine_diff_density_rms 0.089
_refine_ls_extinction_method none
_refine_ls_goodness_of_fit_ref 1.050
_refine_ls_hydrogen_treatment mixed
_refine_ls_matrix_type full
_refine_ls_number_parameters 196
_refine_ls_number_reflns 3042
_refine_ls_number_restraints 0
_refine_ls_restrained_S_all 1.050
_refine_ls_R_factor_all 0.0718
_refine_ls_R_factor_gt 0.0464
_refine_ls_shift/su_max 0.001
_refine_ls_shift/su_mean 0.000
_refine_ls_structure_factor_coef Fsqd
_refine_ls_weighting_details 'calc w=1/[\s^2^(Fo^2^)+(0.0368P)^2^+0.3422P] where P=(Fo^2^+2Fc^2^)/3'
_refine_ls_weighting_scheme calc
_refine_ls_wR_factor_gt 0.0926
_refine_ls_wR_factor_ref 0.1026
_reflns_number_gt 2174
_reflns_number_total 3042
_reflns_threshold_expression >2sigma(I)
_cod_data_source_file cg025535d_s3.cif
_cod_data_source_block tl24fm
_cod_original_cell_volume 964.78(10)
_cod_original_sg_symbol_H-M P21/n
_cod_database_code 4505814

loop_
_symmetry_equiv_pos_as_xyz
'x, y, z'
'-x+1/2, y+1/2, -z+1/2'
'-x, -y, -z'
'x-1/2, -y-1/2, z-1/2'

loop_
_atom_site_label
_atom_site_type_symbol
_atom_site_fract_x
_atom_site_fract_y
_atom_site_fract_z
_atom_site_U_iso_or_equiv
_atom_site_adp_type
_atom_site_occupancy
_atom_site_symmetry_multiplicity
_atom_site_calc_flag
_atom_site_refinement_flags
_atom_site_disorder_assembly
_atom_site_disorder_group
C8 C 0.9886(16) 0.8030(14) 0.0191(2) 0.0141(13) Uani 0.50 1 d P A 1
O8 O 0.9717(12) 0.6369(6) 0.03616(9) 0.0221(8) Uani 0.50 1 d P A 1
C9 C 0.8692(17) 1.0155(17) 0.0336(2) 0.0131(14) Uani 0.50 1 d P . 1
H9A H 0.6269 0.9982 0.0411 0.026(15) Uiso 0.50 1 calc PR . 1
H9B H 1.0153 1.0483 0.0532 0.035(19) Uiso 0.50 1 calc PR . 1
N1 N 1.1171(12) 0.8004(7) -0.01119(9) 0.0168(8) Uani 0.50 1 d P . 1
H1N H 1.2011 0.6765 -0.0183 0.05(2) Uiso 0.50 1 calc PR . 1
C10 C 0.8610(16) 0.8129(14) 0.0159(2) 0.0140(13) Uani 0.50 1 d P B 2
O10 O 0.7425(11) 0.6500(6) 0.03067(8) 0.0185(7) Uani 0.50 1 d P B 2
C11 C 0.9900(17) 1.0001(18) 0.0359(2) 0.0154(15) Uani 0.50 1 d P . 2
H11A H 0.7968 1.0545 0.0495 0.010(14) Uiso 0.50 1 calc PR . 2
H11B H 1.1751 0.9479 0.0511 0.040(19) Uiso 0.50 1 calc PR . 2
N2 N 0.8737(12) 0.8213(7) -0.01681(9) 0.0166(8) Uani 0.50 1 d P . 2
H2N H 0.7925 0.7088 -0.0278 0.039(19) Uiso 0.50 1 calc PR . 2
Cl1 Cl 0.12839(14) -0.00847(10) 0.122838(14) 0.01682(13) Uani 1 1 d . . .
Cl2 Cl 0.66319(15) 0.70338(10) 0.219814(14) 0.01834(14) Uani 1 1 d . . .
C1 C 0.4565(5) 0.3827(4) 0.13589(5) 0.0121(4) Uani 1 1 d . . .
C2 C 0.2874(6) 0.1976(4) 0.14773(5) 0.0137(4) Uani 1 1 d . . .
C3 C 0.2357(6) 0.1704(4) 0.18146(6) 0.0168(5) Uani 1 1 d . . .
H3 H 0.133(8) 0.049(5) 0.1896(7) 0.032(8) Uiso 1 1 d . . .
C4 C 0.3505(6) 0.3252(4) 0.20370(6) 0.0159(5) Uani 1 1 d . . .
H4 H 0.320(8) 0.309(5) 0.2282(7) 0.027(8) Uiso 1 1 d . . .
C5 C 0.5155(6) 0.5076(4) 0.19187(5) 0.0149(4) Uani 1 1 d . . .
C6 C 0.5703(6) 0.5378(4) 0.15864(6) 0.0132(4) Uani 1 1 d . . .
H6 H 0.684(7) 0.667(5) 0.1527(6) 0.017(7) Uiso 1 1 d . . .
C7 C 0.5240(6) 0.4193(4) 0.09992(6) 0.0146(4) Uani 1 1 d . . .
H7 H 0.780(9) 0.610(6) 0.0750(8) 0.043(10) Uiso 1 1 d . . .
O7A O 0.4151(5) 0.3060(3) 0.07792(4) 0.0209(4) Uani 1 1 d . . .
O7B O 0.7210(5) 0.5924(3) 0.09526(4) 0.0222(4) Uani 1 1 d . . .

loop_
_atom_site_aniso_label
_atom_site_aniso_U_11
_atom_site_aniso_U_22
_atom_site_aniso_U_33
_atom_site_aniso_U_23
_atom_site_aniso_U_13
_atom_site_aniso_U_12
C8 0.017(3) 0.012(3) 0.013(3) -0.002(2) 0.000(3) -0.002(3)
O8 0.039(2) 0.0112(18) 0.0161(18) 0.0005(14) 0.0062(17) 0.0041(17)
C9 0.018(3) 0.011(3) 0.011(3) 0.003(2) 0.003(3) 0.000(3)
N1 0.028(2) 0.011(2) 0.0112(18) 0.0017(16) 0.0051(16) 0.0019(18)
C10 0.015(3) 0.015(3) 0.012(3) 0.003(2) 0.002(3) 0.005(3)
O10 0.033(2) 0.0103(18) 0.0125(16) -0.0002(13) 0.0047(15) -0.0032(15)
C11 0.019(4) 0.014(3) 0.014(3) 0.001(2) 0.005(3) -0.004(4)
N2 0.027(2) 0.012(2) 0.0107(18) -0.0032(16) 0.0015(16) -0.0067(17)
Cl1 0.0197(3) 0.0130(3) 0.0177(3) -0.0001(2) -0.0005(2) -0.0042(2)
Cl2 0.0186(3) 0.0235(3) 0.0130(2) -0.0045(2) -0.00009(19) -0.0028(2)
C1 0.0116(9) 0.0120(11) 0.0128(10) 0.0001(9) -0.0008(8) 0.0023(8)
C2 0.0127(10) 0.0139(11) 0.0144(10) -0.0002(9) -0.0011(8) 0.0002(9)
C3 0.0157(10) 0.0169(13) 0.0177(11) 0.0055(10) 0.0003(9) 0.0010(9)
C4 0.0143(10) 0.0215(13) 0.0119(10) 0.0039(10) 0.0020(8) 0.0000(9)
C5 0.0136(9) 0.0173(12) 0.0138(10) -0.0024(10) -0.0007(8) -0.0002(9)
C6 0.0140(10) 0.0116(12) 0.0141(10) 0.0013(9) 0.0002(8) -0.0010(8)
C7 0.0162(10) 0.0110(11) 0.0166(11) -0.0002(9) 0.0009(8) 0.0006(9)
O7A 0.0304(9) 0.0184(9) 0.0139(8) -0.0029(7) 0.0006(7) -0.0062(8)
O7B 0.0382(10) 0.0171(9) 0.0116(8) -0.0014(7) 0.0078(7) -0.0136(8)

loop_
_atom_type_symbol
_atom_type_description
_atom_type_scat_dispersion_real
_atom_type_scat_dispersion_imag
_atom_type_scat_source
C C 0.0033 0.0016 'International Tables Vol C Tables 4.2.6.8 and 6.1.1.4'
H H 0.0000 0.0000 'International Tables Vol C Tables 4.2.6.8 and 6.1.1.4'
N N 0.0061 0.0033 'International Tables Vol C Tables 4.2.6.8 and 6.1.1.4'
O O 0.0106 0.0060 'International Tables Vol C Tables 4.2.6.8 and 6.1.1.4'
Cl Cl 0.1484 0.1585 'International Tables Vol C Tables 4.2.6.8 and 6.1.1.4'

loop_
_geom_angle_atom_site_label_1
_geom_angle_atom_site_label_2
_geom_angle_atom_site_label_3
_geom_angle
_geom_angle_site_symmetry_1
_geom_angle_site_symmetry_3
O8 C8 N1 121.9(7) . .
O8 C8 C9 118.8(7) . .
N1 C8 C9 119.2(7) . .
N1 C9 C8 114.9(7) 3_775 .
N1 C9 H9A 108.5 3_775 .
C8 C9 H9A 108.5 . .
N1 C9 H9B 108.5 3_775 .
C8 C9 H9B 108.5 . .
H9A C9 H9B 107.5 . .
C8 N1 C9 125.7(6) . 3_775
C8 N1 H1N 117.1 . .
C9 N1 H1N 117.1 3_775 .
O10 C10 N2 121.7(7) . .
O10 C10 C11 118.5(7) . .
N2 C10 C11 119.8(7) . .
N2 C11 C10 114.7(7) 3_775 .
N2 C11 H11A 108.6 3_775 .
C10 C11 H11A 108.6 . .
N2 C11 H11B 108.6 3_775 .
C10 C11 H11B 108.6 . .
H11A C11 H11B 107.6 . .
C10 N2 C11 125.5(6) . 3_775
C10 N2 H2N 117.2 . .
C11 N2 H2N 117.2 3_775 .
C6 C1 C2 118.3(2) . .
C6 C1 C7 118.9(2) . .
C2 C1 C7 122.8(2) . .
C3 C2 C1 120.5(2) . .
C3 C2 Cl1 115.50(19) . .
C1 C2 Cl1 124.04(17) . .
C4 C3 C2 120.6(2) . .
C4 C3 H3 117.7(19) . .
C2 C3 H3 121.6(19) . .
C5 C4 C3 118.6(2) . .
C5 C4 H4 119.1(17) . .
C3 C4 H4 122.3(17) . .
C6 C5 C4 121.8(2) . .
C6 C5 Cl2 119.25(19) . .
C4 C5 Cl2 118.95(17) . .
C5 C6 C1 120.2(2) . .
C5 C6 H6 116.4(16) . .
C1 C6 H6 123.4(16) . .
O7A C7 O7B 123.8(2) . .
O7A C7 C1 124.7(2) . .
O7B C7 C1 111.5(2) . .
C7 O7B H7 113(2) . .

loop_
_geom_bond_atom_site_label_1
_geom_bond_atom_site_label_2
_geom_bond_distance
_geom_bond_site_symmetry_2
C8 O8 1.240(9) .
C8 N1 1.333(9) .
C8 C9 1.512(13) .
C9 N1 1.457(10) 3_775
C9 H9A 0.9900 .
C9 H9B 0.9900 .
N1 C9 1.457(10) 3_775
N1 H1N 0.8800 .
C10 O10 1.260(9) .
C10 N2 1.331(9) .
C10 C11 1.493(14) .
C11 N2 1.450(11) 3_775
C11 H11A 0.9900 .
C11 H11B 0.9900 .
N2 C11 1.450(11) 3_775
N2 H2N 0.8800 .
Cl1 C2 1.732(2) .
Cl2 C5 1.748(2) .
C1 C6 1.397(3) .
C1 C2 1.403(3) .
C1 C7 1.505(3) .
C2 C3 1.398(3) .
C3 C4 1.383(3) .
C3 H3 0.91(3) .
C4 C5 1.382(3) .
C4 H4 1.01(3) .
C5 C6 1.382(3) .
C6 H6 0.94(3) .
C7 O7A 1.206(3) .
C7 O7B 1.325(3) .
O7B H7 0.86(3) .
